data_7035433
loop_
_publ_author_name
'Di Nicola, Francesco Paolo'
'Lanzi, Massimiliano'
'Marchetti, Fabio'
'Pampaloni, Guido'
'Zacchini, Stefano'

_publ_section_title
;
 Is bond stretch isomerism in mononuclear transition metal complexes a
 real issue? The misleading case of the MoCl5/tetrahydropyran reaction
 system.
;
_journal_issue 28
_journal_name_full 'Dalton transactions (Cambridge, England : 2003)'
_journal_page_first 12653
_journal_page_last 12659
_journal_paper_doi 10.1039/c5dt01378j
_journal_volume 44
_journal_year 2015
_chemical_formula_sum 'C10 H20 Cl3.05 Mo O2.95'
_chemical_formula_weight 391.60
_chemical_name_systematic
; 
 ? 
;
_space_group_IT_number 43
_symmetry_cell_setting orthorhombic
_symmetry_space_group_name_Hall 'F 2 -2d'
_symmetry_space_group_name_H-M 'F d d 2'
_atom_sites_solution_hydrogens geom
_atom_sites_solution_primary direct
_atom_sites_solution_secondary difmap
_audit_creation_method SHELXL-97
_audit_update_record
;
2015-01-12 deposited with the CCDC.
2015-06-02 downloaded from the CCDC.
;
_cell_angle_alpha 90.00
_cell_angle_beta 90.00
_cell_angle_gamma 90.00
_cell_formula_units_Z 8
_cell_length_a 34.402(7)
_cell_length_b 7.3748(15)
_cell_length_c 12.165(3)
_cell_measurement_reflns_used 5711
_cell_measurement_temperature 100(2)
_cell_measurement_theta_max 28.7145
_cell_measurement_theta_min 2.368
_cell_volume 3086.4(12)
_computing_cell_refinement 'APEX2 (Bruker AXS, 2006)'
_computing_data_collection 'APEX2 (Bruker AXS, 2006)'
_computing_data_reduction 'SAINT (Bruker AXS, 2004)'
_computing_molecular_graphics 'ORTEPII (Johnson, 1996)'
_computing_publication_material 'XCIF (Bruker AXS, 2001)'
_computing_structure_refinement 'SHELXL-97 (Sheldrick, 1997)'
_computing_structure_solution 'SHELXS-97 (Sheldrick, 1990)'
_diffrn_ambient_temperature 100(2)
_diffrn_measured_fraction_theta_full 0.999
_diffrn_measured_fraction_theta_max 0.999
_diffrn_measurement_device_type 'CCD area detector'
_diffrn_measurement_method 'phi and omega scans'
_diffrn_radiation_monochromator graphite
_diffrn_radiation_source 'fine-focus sealed tube'
_diffrn_radiation_type MoK\a
_diffrn_radiation_wavelength 0.71073
_diffrn_reflns_av_R_equivalents 0.0371
_diffrn_reflns_av_unetI/netI 0.0318
_diffrn_reflns_limit_h_max 42
_diffrn_reflns_limit_h_min -42
_diffrn_reflns_limit_k_max 8
_diffrn_reflns_limit_k_min -9
_diffrn_reflns_limit_l_max 14
_diffrn_reflns_limit_l_min -14
_diffrn_reflns_number 6806
_diffrn_reflns_theta_full 26.00
_diffrn_reflns_theta_max 26.00
_diffrn_reflns_theta_min 3.28
_exptl_absorpt_coefficient_mu 1.372
_exptl_absorpt_correction_T_max 0.8418
_exptl_absorpt_correction_T_min 0.7522
_exptl_absorpt_correction_type empirical
_exptl_absorpt_process_details
; 
 Data were corrected for Lorentz polarization and absorption
 effects (empirical absorption correction SADABS).
 R(int) =  0.1528 (selected reflections only, before parameter refinement)
 R(int) =  0.0648 (selected reflections only, after parameter refinement)
;
_exptl_crystal_colour green
_exptl_crystal_density_diffrn 1.686
_exptl_crystal_density_method 'not measured'
_exptl_crystal_description plate
_exptl_crystal_F_000 1580
_exptl_crystal_size_max 0.22
_exptl_crystal_size_mid 0.18
_exptl_crystal_size_min 0.13
_refine_diff_density_max 0.378
_refine_diff_density_min -0.519
_refine_diff_density_rms 0.053
_refine_ls_abs_structure_details 'Flack H D (1983), Acta Cryst. A39, 876-881'
_refine_ls_abs_structure_Flack 0.93(4)
_refine_ls_extinction_method none
_refine_ls_goodness_of_fit_ref 1.075
_refine_ls_hydrogen_treatment constr
_refine_ls_matrix_type full
_refine_ls_number_parameters 89
_refine_ls_number_reflns 1521
_refine_ls_number_restraints 1
_refine_ls_restrained_S_all 1.075
_refine_ls_R_factor_all 0.0210
_refine_ls_R_factor_gt 0.0207
_refine_ls_shift/su_max 0.000
_refine_ls_shift/su_mean 0.000
_refine_ls_structure_factor_coef Fsqd
_refine_ls_weighting_details 'calc w=1/[\s^2^(Fo^2^)+(0.0229P)^2^+3.0532P] where P=(Fo^2^+2Fc^2^)/3'
_refine_ls_weighting_scheme calc
_refine_ls_wR_factor_gt 0.0520
_refine_ls_wR_factor_ref 0.0522
_reflns_number_gt 1506
_reflns_number_total 1521
_reflns_threshold_expression >2sigma(I)
_cod_data_source_file c5dt01378j1.cif
_cod_data_source_block 2e
_cod_depositor_comments
;
The following automatic conversions were performed:

'_symmetry_cell_setting' value 'Orthorhombic' changed to
'orthorhombic' according to
/usr/data/users/saulius/crontab/automatic-downloads/rss-feeds/RSC/lib/dictionaries/cif_core.dic
dictionary named 'cif_core.dic' version 2.4.2 from 2011-04-26.

Automatic conversion script
Id: cif_fix_values 3271 2015-04-21 07:52:19Z andrius 

 Adding full bibliography for 7035429--7035437.cif.
;
_cod_original_cell_volume 3086.2(11)
_cod_original_sg_symbol_H-M Fdd2
_cod_database_code 7035433

loop_
_symmetry_equiv_pos_as_xyz
'x, y, z'
'-x, -y, z'
'x+1/4, -y+1/4, z+1/4'
'-x+1/4, y+1/4, z+1/4'
'x, y+1/2, z+1/2'
'-x, -y+1/2, z+1/2'
'x+1/4, -y+3/4, z+3/4'
'-x+1/4, y+3/4, z+3/4'
'x+1/2, y, z+1/2'
'-x+1/2, -y, z+1/2'
'x+3/4, -y+1/4, z+3/4'
'-x+3/4, y+1/4, z+3/4'
'x+1/2, y+1/2, z'
'-x+1/2, -y+1/2, z'
'x+3/4, -y+3/4, z+1/4'
'-x+3/4, y+3/4, z+1/4'

loop_
_atom_site_label
_atom_site_type_symbol
_atom_site_fract_x
_atom_site_fract_y
_atom_site_fract_z
_atom_site_U_iso_or_equiv
_atom_site_adp_type
_atom_site_occupancy
_atom_site_symmetry_multiplicity
_atom_site_calc_flag
_atom_site_refinement_flags
_atom_site_disorder_assembly
_atom_site_disorder_group
C1 C 0.95410(7) 0.0379(4) 0.5903(2) 0.0236(5) Uani 1 1 d . . .
H1A H 0.9622 -0.0909 0.5902 0.028 Uiso 1 1 calc R . .
H1B H 0.9649 0.0963 0.5237 0.028 Uiso 1 1 calc R . .
C2 C 0.91027(7) 0.0490(4) 0.5878(2) 0.0268(5) Uani 1 1 d . . .
H2A H 0.8994 -0.0199 0.6505 0.032 Uiso 1 1 calc R . .
H2B H 0.9005 -0.0064 0.5190 0.032 Uiso 1 1 calc R . .
C3 C 0.89690(7) 0.2456(4) 0.5943(3) 0.0296(7) Uani 1 1 d . . .
H3A H 0.8683 0.2496 0.6021 0.036 Uiso 1 1 calc R . .
H3B H 0.9039 0.3092 0.5255 0.036 Uiso 1 1 calc R . .
C4 C 0.91565(7) 0.3417(4) 0.6917(3) 0.0281(5) Uani 1 1 d . . .
H4A H 0.9088 0.4721 0.6898 0.034 Uiso 1 1 calc R . .
H4B H 0.9055 0.2900 0.7610 0.034 Uiso 1 1 calc R . .
C5 C 0.95923(8) 0.3208(4) 0.6884(3) 0.0264(5) Uani 1 1 d . . .
H5A H 0.9697 0.3796 0.6215 0.032 Uiso 1 1 calc R . .
H5B H 0.9709 0.3808 0.7533 0.032 Uiso 1 1 calc R . .
Cl1 Cl 0.954679(19) -0.23713(7) 0.80712(5) 0.02319(15) Uani 1 1 d . A .
Cl2 Cl 0.96185(10) 0.1399(4) 0.9464(2) 0.0261(7) Uani 0.527(9) 1 d P A 1
O2 O 0.9719(3) 0.1335(12) 0.9174(10) 0.031(2) Uani 0.473(9) 1 d P A 2
Mo1 Mo 1.0000 0.0000 0.828508(7) 0.02599(10) Uani 1 2 d S . .
O1 O 0.96946(5) 0.1278(2) 0.68828(15) 0.0214(4) Uani 1 1 d . A .

loop_
_atom_site_aniso_label
_atom_site_aniso_U_11
_atom_site_aniso_U_22
_atom_site_aniso_U_33
_atom_site_aniso_U_23
_atom_site_aniso_U_13
_atom_site_aniso_U_12
C1 0.0275(13) 0.0297(13) 0.0137(12) 0.0004(10) -0.0031(11) -0.0012(10)
C2 0.0262(13) 0.0308(13) 0.0236(13) 0.0011(11) -0.0051(11) -0.0032(10)
C3 0.0207(12) 0.0352(14) 0.033(2) 0.0080(12) -0.0041(13) 0.0010(11)
C4 0.0269(12) 0.0195(13) 0.0378(14) 0.0040(11) -0.0033(13) 0.0025(10)
C5 0.0292(13) 0.0191(12) 0.0309(14) 0.0067(11) -0.0043(12) -0.0016(11)
Cl1 0.0266(3) 0.0186(3) 0.0244(3) 0.0002(2) 0.0047(2) -0.0016(2)
Cl2 0.0321(14) 0.0238(8) 0.0224(12) -0.0040(7) 0.0029(8) -0.0012(8)
O2 0.025(4) 0.027(3) 0.040(5) 0.004(3) 0.010(3) 0.002(3)
Mo1 0.02728(16) 0.03797(19) 0.01273(14) 0.000 0.000 -0.01300(14)
O1 0.0233(8) 0.0212(10) 0.0196(8) 0.0025(7) -0.0044(7) 0.0001(6)

loop_
_atom_type_symbol
_atom_type_description
_atom_type_scat_dispersion_real
_atom_type_scat_dispersion_imag
_atom_type_scat_source
C C 0.0033 0.0016 'International Tables Vol C Tables 4.2.6.8 and 6.1.1.4'
H H 0.0000 0.0000 'International Tables Vol C Tables 4.2.6.8 and 6.1.1.4'
O O 0.0106 0.0060 'International Tables Vol C Tables 4.2.6.8 and 6.1.1.4'
Cl Cl 0.1484 0.1585 'International Tables Vol C Tables 4.2.6.8 and 6.1.1.4'
Mo Mo -1.6832 0.6857 'International Tables Vol C Tables 4.2.6.8 and 6.1.1.4'

loop_
_geom_angle_atom_site_label_1
_geom_angle_atom_site_label_2
_geom_angle_atom_site_label_3
_geom_angle
_geom_angle_site_symmetry_1
_geom_angle_site_symmetry_3
O1 C1 C2 110.6(2) . .
O1 C1 H1A 109.5 . .
C2 C1 H1A 109.5 . .
O1 C1 H1B 109.5 . .
C2 C1 H1B 109.5 . .
H1A C1 H1B 108.1 . .
C1 C2 C3 110.6(2) . .
C1 C2 H2A 109.5 . .
C3 C2 H2A 109.5 . .
C1 C2 H2B 109.5 . .
C3 C2 H2B 109.5 . .
H2A C2 H2B 108.1 . .
C2 C3 C4 110.8(2) . .
C2 C3 H3A 109.5 . .
C4 C3 H3A 109.5 . .
C2 C3 H3B 109.5 . .
C4 C3 H3B 109.5 . .
H3A C3 H3B 108.1 . .
C5 C4 C3 110.7(2) . .
C5 C4 H4A 109.5 . .
C3 C4 H4A 109.5 . .
C5 C4 H4B 109.5 . .
C3 C4 H4B 109.5 . .
H4A C4 H4B 108.1 . .
O1 C5 C4 109.8(2) . .
O1 C5 H5A 109.7 . .
C4 C5 H5A 109.7 . .
O1 C5 H5B 109.7 . .
C4 C5 H5B 109.7 . .
H5A C5 H5B 108.2 . .
O2 Mo1 O2 103.9(7) . 2_755
O2 Mo1 Cl2 6.2(3) . .
O2 Mo1 Cl2 101.0(3) 2_755 .
O2 Mo1 Cl2 101.0(3) . 2_755
O2 Mo1 Cl2 6.2(3) 2_755 2_755
Cl2 Mo1 Cl2 98.69(16) . 2_755
O2 Mo1 O1 88.5(4) . .
O2 Mo1 O1 167.4(4) 2_755 .
Cl2 Mo1 O1 91.10(10) . .
Cl2 Mo1 O1 169.93(9) 2_755 .
O2 Mo1 O1 167.4(4) . 2_755
O2 Mo1 O1 88.5(4) 2_755 2_755
Cl2 Mo1 O1 169.92(9) . 2_755
Cl2 Mo1 O1 91.10(10) 2_755 2_755
O1 Mo1 O1 79.22(9) . 2_755
O2 Mo1 Cl1 96.9(3) . .
O2 Mo1 Cl1 91.0(3) 2_755 .
Cl2 Mo1 Cl1 91.45(8) . .
Cl2 Mo1 Cl1 96.80(8) 2_755 .
O1 Mo1 Cl1 85.23(5) . .
O1 Mo1 Cl1 85.01(5) 2_755 .
O2 Mo1 Cl1 91.0(3) . 2_755
O2 Mo1 Cl1 96.9(3) 2_755 2_755
Cl2 Mo1 Cl1 96.80(8) . 2_755
Cl2 Mo1 Cl1 91.45(8) 2_755 2_755
O1 Mo1 Cl1 85.01(5) . 2_755
O1 Mo1 Cl1 85.23(5) 2_755 2_755
Cl1 Mo1 Cl1 167.32(3) . 2_755
C1 O1 C5 110.76(19) . .
C1 O1 Mo1 127.30(14) . .
C5 O1 Mo1 121.76(16) . .

loop_
_geom_bond_atom_site_label_1
_geom_bond_atom_site_label_2
_geom_bond_distance
_geom_bond_site_symmetry_2
C1 O1 1.463(3) .
C1 C2 1.510(3) .
C1 H1A 0.9900 .
C1 H1B 0.9900 .
C2 C3 1.523(4) .
C2 H2A 0.9900 .
C2 H2B 0.9900 .
C3 C4 1.523(5) .
C3 H3A 0.9900 .
C3 H3B 0.9900 .
C4 C5 1.508(3) .
C4 H4A 0.9900 .
C4 H4B 0.9900 .
C5 O1 1.466(3) .
C5 H5A 0.9900 .
C5 H5B 0.9900 .
Cl1 Mo1 2.3573(7) .
Cl2 Mo1 2.201(3) .
O2 Mo1 1.754(11) .
Mo1 O2 1.754(11) 2_755
Mo1 Cl2 2.201(3) 2_755
Mo1 O1 2.2142(18) .
Mo1 O1 2.2142(18) 2_755
Mo1 Cl1 2.3573(7) 2_755

loop_
_geom_torsion_atom_site_label_1
_geom_torsion_atom_site_label_2
_geom_torsion_atom_site_label_3
_geom_torsion_atom_site_label_4
_geom_torsion
_geom_torsion_site_symmetry_1
O1 C1 C2 C3 56.0(3) .
C1 C2 C3 C4 -52.0(3) .
C2 C3 C4 C5 53.1(3) .
C3 C4 C5 O1 -57.7(3) .
C2 C1 O1 C5 -61.5(3) .
C2 C1 O1 Mo1 113.7(2) .
C4 C5 O1 C1 62.1(3) .
C4 C5 O1 Mo1 -113.4(2) .
O2 Mo1 O1 C1 -136.1(3) .
O2 Mo1 O1 C1 33.7(14) 2_755
Cl2 Mo1 O1 C1 -130.49(19) .
Cl2 Mo1 O1 C1 63.0(6) 2_755
O1 Mo1 O1 C1 46.69(16) 2_755
Cl1 Mo1 O1 C1 -39.12(17) .
Cl1 Mo1 O1 C1 132.78(18) 2_755
O2 Mo1 O1 C5 38.6(3) .
O2 Mo1 O1 C5 -151.6(14) 2_755
Cl2 Mo1 O1 C5 44.23(18) .
Cl2 Mo1 O1 C5 -122.3(5) 2_755
O1 Mo1 O1 C5 -138.59(19) 2_755
Cl1 Mo1 O1 C5 135.59(17) .
Cl1 Mo1 O1 C5 -52.51(16) 2_755
